data_1001333
loop_
_publ_author_name
'Giroult, J P'
'Goreaux, M'
'Labbe, P'
'Raveau, B'

_publ_section_title
;
Les bronzes de tungstene pyrophosphates Rb~x~ P~4~ O~8~ (W O~3~)~2m~:
etude structural du compose le plus riche en phosphore (Rb~2~ P~8~
W~16~ O~64~)
;
_journal_coden_ASTM RVCMA8
_journal_name_full 'Revue de Chimie Minerale'
_journal_page_first 829
_journal_page_last 836
_journal_volume 20
_journal_year 1983
_chemical_formula_structural 'RB2 P8 W16 O64'
_chemical_formula_sum 'O64 P8 Rb2 W16'
_chemical_name_systematic 'Rubidium tungstophosphate *'
_space_group_IT_number 12
_symmetry_cell_setting monoclinic
_symmetry_Int_Tables_number 12
_symmetry_space_group_name_Hall '-A 2y'
_symmetry_space_group_name_H-M 'A 1 2/m 1'
_cell_angle_alpha 90
_cell_angle_beta 113.32(3)
_cell_angle_gamma 90
_cell_formula_units_Z 1
_cell_length_a 10.181(6)
_cell_length_b 7.519(1)
_cell_length_c 17.156(4)
_cell_volume 1206.0
_refine_ls_R_factor_all 0.06
_cod_database_code 1001333

loop_
_symmetry_equiv_pos_as_xyz
x,y,z
-x,y,-z
-x,-y,-z
x,-y,z
x,1/2+y,1/2+z
-x,1/2+y,1/2-z
-x,1/2-y,1/2-z
x,1/2-y,1/2+z

loop_
_atom_site_label
_atom_site_type_symbol
_atom_site_symmetry_multiplicity
_atom_site_Wyckoff_symbol
_atom_site_fract_x
_atom_site_fract_y
_atom_site_fract_z
_atom_site_occupancy
_atom_site_attached_hydrogens
_atom_site_calc_flag
Rb1 Rb1+ 2 b 0. 0.5 0. 1. 0 d
W1 W5+ 8 j 0.41000(13) 0.25 0.13104(9) 1. 0 d
W2 W5+ 8 j 0.24283(10) 0.25 0.39220(6) 1. 0 d
P1 P5+ 8 j 0.1183(9) -1. 0.1773(6) 1. 0 dum
O1 O2- 8 j 0.216(3) 0.223(3) 0.136(2) 1. 0 d
O2 O2- 4 f 0.5 0.25 0.25 1. 0 d
O3 O2- 8 j 0.306(3) 0.25 0.006(2) 1. 0 d
O4 O2- 8 j 0.583(3) 0.25 0.115(2) 1. 0 d
O5 O2- 8 j 0.147(3) 0.280(3) 0.262(2) 1. 0 d
O6 O2- 8 j 0.039(3) 0.25 0.385(2) 1. 0 d
O7 O2- 4 i 0.155(5) 0. 0.193(3) 1. 0 d
O8 O2- 4 i 0.389(4) 0. 0.125(3) 1. 0 d
O9 O2- 4 i 0.413(5) 0.5 0.133(3) 1. 0 d
O10 O2- 4 i 0.254(4) 0.5 0.398(2) 1. 0 d
O11 O2- 4 i 0.209(4) 0. 0.375(3) 1. 0 d

loop_
_atom_type_symbol
_atom_type_oxidation_number
Rb1+ 1.000
W5+ 5.375
P5+ 5.000
O2- -2.000
